data_4131657
loop_
_publ_author_name
'Zhang, Kai'
'Lu, Liang-Qiu'
'Yao, Sheng'
'Chen, Jia-Rong'
'Shi, De-Qing'
'Xiao, Wen-Jing'

_publ_section_title
;
 Enantioconvergent Copper Catalysis: In Situ Generation of the Chiral
 Phosphorus Ylide and Its Wittig Reactions.
;
_journal_issue 36
_journal_name_full 'Journal of the American Chemical Society'
_journal_page_first 12847
_journal_page_last 12854
_journal_paper_doi 10.1021/jacs.7b08207
_journal_volume 139
_journal_year 2017
_chemical_absolute_configuration ad
_chemical_formula_sum 'C18 H20 O4'
_chemical_formula_weight 300.34
_space_group_crystal_system monoclinic
_space_group_IT_number 4
_space_group_name_Hall 'P 2yb'
_space_group_name_H-M_alt 'P 1 21 1'
_atom_sites_solution_hydrogens geom
_audit_creation_method SHELXL-2014/7
_cell_angle_alpha 90
_cell_angle_beta 92.7030(10)
_cell_angle_gamma 90
_cell_formula_units_Z 2
_cell_length_a 7.7010(2)
_cell_length_b 5.65890(10)
_cell_length_c 18.6740(4)
_cell_measurement_reflns_used 4893
_cell_measurement_temperature 296(2)
_cell_measurement_theta_max 69.82
_cell_measurement_theta_min 4.74
_cell_volume 812.89(3)
_computing_cell_refinement 'Bruker SAINT'
_computing_data_collection 'Bruker APEX2'
_computing_data_reduction 'Bruker SAINT'
_computing_molecular_graphics 'Bruker SHELXTL'
_computing_publication_material 'Bruker SHELXTL'
_computing_structure_refinement 'SHELXL-2014/7 (Sheldrick, 2014)'
_computing_structure_solution 'SHELXS-97 (Sheldrick, 2008)'
_diffrn_ambient_temperature 296(2)
_diffrn_measured_fraction_theta_full 0.982
_diffrn_measured_fraction_theta_max 0.982
_diffrn_measurement_device_type 'Bruker APEX-II CCD'
_diffrn_measurement_method '\f and \w scans'
_diffrn_radiation_type CuK\a
_diffrn_radiation_wavelength 1.54178
_diffrn_reflns_av_R_equivalents 0.0803
_diffrn_reflns_av_unetI/netI 0.0860
_diffrn_reflns_Laue_measured_fraction_full 0.982
_diffrn_reflns_Laue_measured_fraction_max 0.982
_diffrn_reflns_limit_h_max 8
_diffrn_reflns_limit_h_min -9
_diffrn_reflns_limit_k_max 6
_diffrn_reflns_limit_k_min -5
_diffrn_reflns_limit_l_max 22
_diffrn_reflns_limit_l_min -22
_diffrn_reflns_number 11508
_diffrn_reflns_point_group_measured_fraction_full 0.929
_diffrn_reflns_point_group_measured_fraction_max 0.929
_diffrn_reflns_theta_full 67.679
_diffrn_reflns_theta_max 67.895
_diffrn_reflns_theta_min 2.369
_exptl_absorpt_coefficient_mu 0.701
_exptl_absorpt_correction_type none
_exptl_crystal_colour colorless
_exptl_crystal_density_diffrn 1.227
_exptl_crystal_description block
_exptl_crystal_F_000 320
_exptl_crystal_size_max 0.160
_exptl_crystal_size_mid 0.060
_exptl_crystal_size_min 0.050
_refine_diff_density_max 0.428
_refine_diff_density_min -0.374
_refine_diff_density_rms 0.095
_refine_ls_abs_structure_details
; 
 Flack x determined using 1028 quotients [(I+)-(I-)]/[(I+)+(I-)] 
 (Parsons, Flack and Wagner, Acta Cryst. B69 (2013) 249-259). 
;
_refine_ls_abs_structure_Flack 0.04(2)
_refine_ls_extinction_coef 0.049(8)
_refine_ls_extinction_expression Fc^*^=kFc[1+0.001xFc^2^\l^3^/sin(2\q)]^-1/4^
_refine_ls_extinction_method 'SHELXL-2014/7 (Sheldrick 2014'
_refine_ls_goodness_of_fit_ref 1.069
_refine_ls_hydrogen_treatment constr
_refine_ls_matrix_type full
_refine_ls_number_parameters 202
_refine_ls_number_reflns 2771
_refine_ls_number_restraints 1
_refine_ls_restrained_S_all 1.069
_refine_ls_R_factor_all 0.0711
_refine_ls_R_factor_gt 0.0700
_refine_ls_shift/su_max 0.000
_refine_ls_shift/su_mean 0.000
_refine_ls_structure_factor_coef Fsqd
_refine_ls_weighting_details 'w=1/[\s^2^(Fo^2^)+(0.1260P)^2^+0.0495P] where P=(Fo^2^+2Fc^2^)/3'
_refine_ls_weighting_scheme calc
_refine_ls_wR_factor_gt 0.1700
_refine_ls_wR_factor_ref 0.1723
_reflns_Friedel_coverage 0.704
_reflns_Friedel_fraction_full 0.863
_reflns_Friedel_fraction_max 0.862
_reflns_number_gt 2655
_reflns_number_total 2771
_reflns_threshold_expression 'I > 2\s(I)'
_cod_data_source_file ja7b08207_si_004.cif
_cod_data_source_block cu_170314d_0m
_cod_original_sg_symbol_H-M 'P 21'
_cod_database_code 4131657
_shelx_shelxl_version_number 2014/7
_shelx_space_group_comment
; 
The symmetry employed for this shelxl refinement is uniquely defined 
by the following loop, which should always be used as a source of 
symmetry information in preference to the above space-group names. 
They are only intended as comments. 
;
_shelx_estimated_absorpt_t_min 0.896
_shelx_estimated_absorpt_t_max 0.966

loop_
_space_group_symop_operation_xyz
'x, y, z'
'-x, y+1/2, -z'

loop_
_atom_site_label
_atom_site_type_symbol
_atom_site_fract_x
_atom_site_fract_y
_atom_site_fract_z
_atom_site_U_iso_or_equiv
_atom_site_adp_type
_atom_site_occupancy
_atom_site_site_symmetry_order
_atom_site_calc_flag
_atom_site_refinement_flags_posn
_atom_site_refinement_flags_adp
C1 C 0.2976(4) 0.7406(6) 0.57313(16) 0.0332(7) Uani 1 1 d . .
C2 C 0.3465(4) 0.9301(6) 0.5317(2) 0.0397(8) Uani 1 1 d . .
H2 H 0.4101 1.0536 0.5527 0.048 Uiso 1 1 calc R U
C3 C 0.3011(5) 0.9367(7) 0.4591(2) 0.0446(8) Uani 1 1 d . .
H3 H 0.3349 1.0636 0.4313 0.054 Uiso 1 1 calc R U
C4 C 0.2055(5) 0.7545(8) 0.42803(18) 0.0444(8) Uani 1 1 d . .
H4 H 0.1746 0.7585 0.3793 0.053 Uiso 1 1 calc R U
C5 C 0.1554(5) 0.5650(7) 0.4695(2) 0.0456(9) Uani 1 1 d . .
H5 H 0.0902 0.4427 0.4486 0.055 Uiso 1 1 calc R U
C6 C 0.2023(5) 0.5581(7) 0.5416(2) 0.0416(8) Uani 1 1 d . .
H6 H 0.1696 0.4301 0.5692 0.050 Uiso 1 1 calc R U
C7 C 0.3465(5) 0.7299(9) 0.6521(2) 0.0525(10) Uani 1 1 d . .
H7A H 0.4064 0.5826 0.6631 0.063 Uiso 1 1 calc R U
H7B H 0.4249 0.8590 0.6649 0.063 Uiso 1 1 calc R U
C8 C 0.1364(4) 0.9647(6) 0.70866(14) 0.0342(7) Uani 1 1 d . .
C9 C -0.0361(4) 0.9601(6) 0.74194(14) 0.0307(7) Uani 1 1 d . .
C10 C -0.1511(5) 0.7890(7) 0.7253(2) 0.0476(9) Uani 1 1 d . .
H10A H -0.1239 0.6717 0.6928 0.057 Uiso 1 1 calc R U
H10B H -0.2583 0.7874 0.7463 0.057 Uiso 1 1 calc R U
C11 C -0.0710(4) 1.1665(5) 0.79011(17) 0.0315(7) Uani 1 1 d . .
H11 H -0.0164 1.3068 0.7702 0.038 Uiso 1 1 calc R U
C12 C -0.2579(5) 1.2148(7) 0.7947(2) 0.0453(8) Uani 1 1 d . .
C13 C -0.4091(5) 1.2405(10) 0.7974(3) 0.0652(12) Uani 1 1 d . .
H13 H -0.5286 1.2608 0.7996 0.078 Uiso 1 1 calc R U
C14 C 0.0092(4) 1.1263(6) 0.86625(16) 0.0331(7) Uani 1 1 d . .
H14 H 0.0034 1.2727 0.8940 0.040 Uiso 1 1 calc R U
C15 C -0.0689(5) 0.9235(8) 0.90786(18) 0.0448(9) Uani 1 1 d . .
H15A H -0.1049 0.9778 0.9541 0.054 Uiso 1 1 calc R U
H15B H -0.1691 0.8580 0.8814 0.054 Uiso 1 1 calc R U
C16 C 0.2238(4) 0.8707(6) 0.91023(17) 0.0367(8) Uani 1 1 d . .
C17 C 0.2949(8) 0.9660(12) 0.9808(2) 0.0716(14) Uani 1 1 d . .
H17A H 0.2108 1.0692 1.0007 0.107 Uiso 1 1 calc R U
H17B H 0.3999 1.0524 0.9735 0.107 Uiso 1 1 calc R U
H17C H 0.3195 0.8374 1.0132 0.107 Uiso 1 1 calc R U
C18 C 0.3434(7) 0.6955(9) 0.8765(2) 0.0627(13) Uani 1 1 d . .
H18A H 0.3617 0.5627 0.9079 0.094 Uiso 1 1 calc R U
H18B H 0.4528 0.7700 0.8686 0.094 Uiso 1 1 calc R U
H18C H 0.2916 0.6426 0.8315 0.094 Uiso 1 1 calc R U
O1 O 0.1923(4) 0.7463(5) 0.69381(13) 0.0472(7) Uani 1 1 d . .
O2 O 0.2115(4) 1.1424(5) 0.69499(16) 0.0522(8) Uani 1 1 d . .
O3 O 0.1868(3) 1.0572(4) 0.86065(12) 0.0373(6) Uani 1 1 d . .
O4 O 0.0632(4) 0.7535(6) 0.91646(17) 0.0585(8) Uani 1 1 d . .

loop_
_atom_site_aniso_label
_atom_site_aniso_U_11
_atom_site_aniso_U_22
_atom_site_aniso_U_33
_atom_site_aniso_U_23
_atom_site_aniso_U_13
_atom_site_aniso_U_12
C1 0.0230(13) 0.0361(18) 0.0406(16) -0.0036(12) 0.0022(11) 0.0097(12)
C2 0.0274(15) 0.0348(19) 0.0567(18) -0.0079(15) -0.0016(12) -0.0050(12)
C3 0.0426(19) 0.040(2) 0.0516(18) 0.0061(15) 0.0088(14) -0.0050(15)
C4 0.0439(18) 0.047(2) 0.0415(17) -0.0042(15) -0.0070(13) 0.0027(15)
C5 0.0431(18) 0.035(2) 0.058(2) -0.0087(15) -0.0052(15) -0.0067(15)
C6 0.0385(18) 0.0329(19) 0.0535(18) 0.0040(14) 0.0051(14) 0.0015(14)
C7 0.0401(18) 0.072(3) 0.0449(18) -0.0035(18) -0.0026(14) 0.0212(19)
C8 0.0373(17) 0.0368(18) 0.0283(12) 0.0042(12) -0.0016(10) 0.0052(13)
C9 0.0321(16) 0.0270(15) 0.0325(13) 0.0056(11) -0.0036(10) 0.0024(12)
C10 0.049(2) 0.040(2) 0.0534(19) -0.0031(15) -0.0062(15) -0.0059(16)
C11 0.0290(15) 0.0235(16) 0.0417(16) 0.0056(11) -0.0001(11) 0.0048(11)
C12 0.0391(19) 0.037(2) 0.0597(19) 0.0040(14) -0.0028(14) 0.0130(15)
C13 0.035(2) 0.062(3) 0.098(3) -0.006(2) -0.0007(19) 0.019(2)
C14 0.0296(15) 0.0313(17) 0.0383(16) -0.0040(11) -0.0015(12) 0.0041(12)
C15 0.0368(18) 0.057(3) 0.0409(16) 0.0095(16) 0.0039(13) 0.0017(16)
C16 0.0384(17) 0.0361(18) 0.0346(15) 0.0035(12) -0.0089(12) 0.0048(13)
C17 0.083(3) 0.081(3) 0.048(2) -0.020(2) -0.026(2) 0.009(3)
C18 0.068(3) 0.060(3) 0.059(2) -0.0015(19) -0.0089(19) 0.031(2)
O1 0.0567(16) 0.0432(15) 0.0423(12) -0.0009(10) 0.0076(10) 0.0166(12)
O2 0.0502(16) 0.0478(17) 0.0595(17) 0.0086(12) 0.0136(12) -0.0035(12)
O3 0.0285(11) 0.0381(13) 0.0447(12) 0.0097(9) -0.0027(8) 0.0030(9)
O4 0.0517(16) 0.0459(17) 0.0771(19) 0.0217(14) -0.0061(13) -0.0040(13)

loop_
_atom_type_symbol
_atom_type_description
_atom_type_scat_dispersion_real
_atom_type_scat_dispersion_imag
_atom_type_scat_source
C C 0.0181 0.0091 'International Tables Vol C Tables 4.2.6.8 and 6.1.1.4'
H H 0.0000 0.0000 'International Tables Vol C Tables 4.2.6.8 and 6.1.1.4'
O O 0.0492 0.0322 'International Tables Vol C Tables 4.2.6.8 and 6.1.1.4'

loop_
_geom_angle_atom_site_label_1
_geom_angle_atom_site_label_2
_geom_angle_atom_site_label_3
_geom_angle
C6 C1 C2 119.6(3)
C6 C1 C7 119.3(3)
C2 C1 C7 121.1(3)
C3 C2 C1 120.4(3)
C3 C2 H2 119.8
C1 C2 H2 119.8
C4 C3 C2 119.8(3)
C4 C3 H3 120.1
C2 C3 H3 120.1
C3 C4 C5 120.0(3)
C3 C4 H4 120.0
C5 C4 H4 120.0
C6 C5 C4 120.0(3)
C6 C5 H5 120.0
C4 C5 H5 120.0
C5 C6 C1 120.2(3)
C5 C6 H6 119.9
C1 C6 H6 119.9
O1 C7 C1 110.4(3)
O1 C7 H7A 109.6
C1 C7 H7A 109.6
O1 C7 H7B 109.6
C1 C7 H7B 109.6
H7A C7 H7B 108.1
O2 C8 O1 124.6(3)
O2 C8 C9 123.6(3)
O1 C8 C9 111.7(3)
C10 C9 C8 120.6(3)
C10 C9 C11 124.3(3)
C8 C9 C11 115.0(3)
C9 C10 H10A 120.0
C9 C10 H10B 120.0
H10A C10 H10B 120.0
C12 C11 C9 112.4(3)
C12 C11 C14 108.9(3)
C9 C11 C14 111.2(2)
C12 C11 H11 108.0
C9 C11 H11 108.0
C14 C11 H11 108.0
C13 C12 C11 176.3(5)
C12 C13 H13 180.0
O3 C14 C15 103.5(3)
O3 C14 C11 108.4(2)
C15 C14 C11 115.5(3)
O3 C14 H14 109.7
C15 C14 H14 109.7
C11 C14 H14 109.7
O4 C15 C14 105.8(3)
O4 C15 H15A 110.6
C14 C15 H15A 110.6
O4 C15 H15B 110.6
C14 C15 H15B 110.6
H15A C15 H15B 108.7
O4 C16 O3 104.6(2)
O4 C16 C17 112.4(4)
O3 C16 C17 110.9(4)
O4 C16 C18 106.2(4)
O3 C16 C18 108.8(3)
C17 C16 C18 113.4(4)
C16 C17 H17A 109.5
C16 C17 H17B 109.5
H17A C17 H17B 109.5
C16 C17 H17C 109.5
H17A C17 H17C 109.5
H17B C17 H17C 109.5
C16 C18 H18A 109.5
C16 C18 H18B 109.5
H18A C18 H18B 109.5
C16 C18 H18C 109.5
H18A C18 H18C 109.5
H18B C18 H18C 109.5
C8 O1 C7 116.6(3)
C16 O3 C14 108.5(2)
C15 O4 C16 107.5(3)

loop_
_geom_bond_atom_site_label_1
_geom_bond_atom_site_label_2
_geom_bond_distance
C1 C6 1.382(5)
C1 C2 1.385(5)
C1 C7 1.507(4)
C2 C3 1.384(5)
C2 H2 0.9300
C3 C4 1.379(6)
C3 H3 0.9300
C4 C5 1.388(6)
C4 H4 0.9300
C5 C6 1.379(6)
C5 H5 0.9300
C6 H6 0.9300
C7 O1 1.453(4)
C7 H7A 0.9700
C7 H7B 0.9700
C8 O2 1.193(5)
C8 O1 1.342(5)
C8 C9 1.493(4)
C9 C10 1.339(5)
C9 C11 1.506(4)
C10 H10A 0.9300
C10 H10B 0.9300
C11 C12 1.471(5)
C11 C14 1.540(4)
C11 H11 0.9800
C12 C13 1.177(6)
C13 H13 0.9300
C14 O3 1.431(4)
C14 C15 1.525(5)
C14 H14 0.9800
C15 O4 1.404(5)
C15 H15A 0.9700
C15 H15B 0.9700
C16 O4 1.413(5)
C16 O3 1.424(4)
C16 C17 1.503(5)
C16 C18 1.511(5)
C17 H17A 0.9600
C17 H17B 0.9600
C17 H17C 0.9600
C18 H18A 0.9600
C18 H18B 0.9600
C18 H18C 0.9600

loop_
_geom_torsion_atom_site_label_1
_geom_torsion_atom_site_label_2
_geom_torsion_atom_site_label_3
_geom_torsion_atom_site_label_4
_geom_torsion
C6 C1 C2 C3 -0.3(5)
C7 C1 C2 C3 179.8(3)
C1 C2 C3 C4 0.5(5)
C2 C3 C4 C5 -0.1(6)
C3 C4 C5 C6 -0.5(6)
C4 C5 C6 C1 0.7(5)
C2 C1 C6 C5 -0.3(5)
C7 C1 C6 C5 179.7(3)
C6 C1 C7 O1 -66.4(4)
C2 C1 C7 O1 113.5(4)
O2 C8 C9 C10 146.8(4)
O1 C8 C9 C10 -30.9(4)
O2 C8 C9 C11 -29.4(4)
O1 C8 C9 C11 152.9(3)
C10 C9 C11 C12 -22.4(4)
C8 C9 C11 C12 153.8(3)
C10 C9 C11 C14 100.1(4)
C8 C9 C11 C14 -83.8(3)
C12 C11 C14 O3 174.5(3)
C9 C11 C14 O3 50.0(3)
C12 C11 C14 C15 59.0(4)
C9 C11 C14 C15 -65.5(3)
O3 C14 C15 O4 -4.8(3)
C11 C14 C15 O4 113.5(3)
O2 C8 O1 C7 -6.1(5)
C9 C8 O1 C7 171.5(3)
C1 C7 O1 C8 -86.0(4)
O4 C16 O3 C14 29.2(4)
C17 C16 O3 C14 -92.2(4)
C18 C16 O3 C14 142.4(3)
C15 C14 O3 C16 -14.9(3)
C11 C14 O3 C16 -138.0(3)
C14 C15 O4 C16 22.9(4)
O3 C16 O4 C15 -32.3(4)
C17 C16 O4 C15 88.2(4)
C18 C16 O4 C15 -147.3(3)
